data_2225144
loop_
_publ_author_name
'Mir Mohammad Sadegh, Bahareh'
'Azhdari Tehrani, Alireza'
'Khavasi, Hamid Reza'

_publ_section_title <i>catena</i>-Poly[[bis(pyrazine-2-carboxamide-\k<i>N</i>^4^)mercury(II)]-di-\m-bromido]
_journal_coeditor_code XU2716
_journal_issue 2
_journal_name_full 'Acta Crystallographica Section E'
_journal_page_first m158
_journal_paper_doi 10.1107/S1600536810001182
_journal_volume 66
_journal_year 2010
_chemical_formula_iupac '[Hg Br2 (C5 H5 N3 O)2]'
_chemical_formula_moiety 'C10 H10 Br2 Hg1 N6 O2'
_chemical_formula_sum 'C10 H10 Br2 Hg N6 O2'
_chemical_formula_weight 606.63
_chemical_name_systematic
;
<i>catena</i>-Poly[[bis(pyrazine-2-carboxamide-\k<i>N</i>^4^)mercury(II)]-\
di-\m-bromido]
;
_space_group_IT_number 2
_symmetry_cell_setting triclinic
_symmetry_space_group_name_Hall '-P 1'
_symmetry_space_group_name_H-M 'P -1'
_audit_creation_method 'WinGX routine CIF_UPDATE'
_cell_angle_alpha 101.783(10)
_cell_angle_beta 93.418(11)
_cell_angle_gamma 95.214(11)
_cell_formula_units_Z 1
_cell_length_a 3.9628(5)
_cell_length_b 6.5162(9)
_cell_length_c 15.0388(19)
_cell_measurement_reflns_used 765
_cell_measurement_temperature 298(2)
_cell_measurement_theta_max 29.14
_cell_measurement_theta_min 3.21
_cell_volume 377.36(9)
_computing_cell_refinement 'X-AREA (Stoe & Cie, 2005)'
_computing_data_collection 'X-AREA (Stoe & Cie, 2005)'
_computing_data_reduction 'X-AREA (Stoe & Cie, 2005)'
_computing_molecular_graphics 'ORTEP-3 for Windows (Farrugia, 1997)'
_computing_publication_material 'WinGX (Farrugia, 1999)'
_computing_structure_refinement 'SHELXL97 (Sheldrick, 2008)'
_computing_structure_solution 'SHELXS97 (Sheldrick, 2008)'
_diffrn_ambient_temperature 298(2)
_diffrn_measured_fraction_theta_full 0.986
_diffrn_measured_fraction_theta_max 0.986
_diffrn_measurement_device_type 'Stoe IPDS II'
_diffrn_measurement_method 'rotation method'
_diffrn_radiation_type MoK\a
_diffrn_radiation_wavelength 0.71073
_diffrn_reflns_av_R_equivalents 0.1439
_diffrn_reflns_limit_h_max 5
_diffrn_reflns_limit_h_min -5
_diffrn_reflns_limit_k_max 8
_diffrn_reflns_limit_k_min -8
_diffrn_reflns_limit_l_max 20
_diffrn_reflns_limit_l_min -20
_diffrn_reflns_number 4311
_diffrn_reflns_theta_full 29.14
_diffrn_reflns_theta_max 29.14
_diffrn_reflns_theta_min 3.21
_diffrn_standards_number 0
_exptl_absorpt_coefficient_mu 15.503
_exptl_absorpt_correction_T_max 0.630
_exptl_absorpt_correction_T_min 0.345
_exptl_absorpt_correction_type multi-scan
_exptl_absorpt_process_details '(X-RED and X-SHAPE; Stoe & Cie, 2005)'
_exptl_crystal_colour Colorless
_exptl_crystal_density_diffrn 2.669
_exptl_crystal_density_method 'not measured'
_exptl_crystal_description Needle
_exptl_crystal_F_000 278
_exptl_crystal_size_max 0.5
_exptl_crystal_size_mid 0.06
_exptl_crystal_size_min 0.03
_refine_diff_density_max 3.926
_refine_diff_density_min -5.476
_refine_ls_extinction_method none
_refine_ls_goodness_of_fit_ref 1.11
_refine_ls_hydrogen_treatment constr
_refine_ls_matrix_type full
_refine_ls_number_parameters 97
_refine_ls_number_reflns 2002
_refine_ls_number_restraints 0
_refine_ls_restrained_S_all 1.11
_refine_ls_R_factor_gt 0.0652
_refine_ls_shift/su_max 0
_refine_ls_structure_factor_coef Fsqd
_refine_ls_weighting_details 'calc w=1/[\s^2^(Fo^2^)+(0.1262P)^2^] where P=(Fo^2^+2Fc^2^)/3'
_refine_ls_weighting_scheme calc
_refine_ls_wR_factor_ref 0.1726
_reflns_number_gt 1933
_reflns_number_total 2002
_reflns_threshold_expression I>2sigma(I)
_cod_data_source_file xu2716.cif
_cod_data_source_block I
_cod_depositor_comments
;
The following automatic conversions were performed:
'_symmetry_cell_setting' value 'Triclinic' changed to 'triclinic'
according to '/home/saulius/struct/CIF-dictionaries/cif_core.dic'
dictionary named 'cif_core.dic' version 2.4.1 from 2010-06-29.

Automatic conversion script
Id: cif_fix_enum 1527 2010-12-29 10:47:43Z saulius 

The following automatic conversions were performed:

'_symmetry_cell_setting' value 'Triclinic' changed to 'triclinic'
according to /home/saulius/struct/CIF-dictionaries/cif_core.dic
dictionary named 'cif_core.dic' version 2.4.1 from 2010-06-29.

Automatic conversion script
Id: cif_fix_values 1715 2011-07-08 13:25:40Z adriana 
;
_cod_original_formula_sum 'C10 H10 Br2 Hg1 N6 O2'
_cod_database_code 2225144
_cod_database_fobs_code 2225144

loop_
_symmetry_equiv_pos_site_id
_symmetry_equiv_pos_as_xyz
1 x,y,z
2 -x,-y,-z

loop_
_atom_site_type_symbol
_atom_site_label
_atom_site_fract_x
_atom_site_fract_y
_atom_site_fract_z
_atom_site_U_iso_or_equiv
_atom_site_adp_type
_atom_site_calc_flag
_atom_site_refinement_flags
_atom_site_occupancy
_atom_site_disorder_assembly
_atom_site_disorder_group
C C1 0.402(2) 0.5193(13) 0.7914(6) 0.0456(17) Uani d . 1 . .
H H1 0.3215 0.6506 0.8064 0.055 Uiso calc R 1 . .
C C2 0.400(2) 0.4210(13) 0.7010(6) 0.0444(16) Uani d . 1 . .
H H2 0.3156 0.4876 0.6566 0.053 Uiso calc R 1 . .
C C3 0.629(2) 0.1448(13) 0.7407(5) 0.0414(15) Uani d . 1 . .
H H3 0.7049 0.0123 0.7252 0.05 Uiso calc R 1 . .
C C4 0.638(2) 0.2438(14) 0.8329(6) 0.0381(15) Uani d . 1 . .
C C5 0.790(2) 0.1363(13) 0.9029(5) 0.0413(15) Uani d . 1 . .
N N1 0.519(2) 0.4278(10) 0.8588(5) 0.0420(14) Uani d . 1 . .
N N2 0.5148(18) 0.2350(10) 0.6752(4) 0.0422(13) Uani d . 1 . .
N N3 0.779(2) 0.2309(12) 0.9885(5) 0.0525(17) Uani d . 1 . .
H H3A 0.8633 0.1766 1.0313 0.063 Uiso calc R 1 . .
H H3B 0.6883 0.3471 1.0017 0.063 Uiso calc R 1 . .
O O1 0.914(2) -0.0290(12) 0.8783(5) 0.0577(19) Uani d . 1 . .
Hg Hg1 0.5 0 0.5 0.0390(2) Uani d S 1 . .
Br Br1 0.86218(19) -0.24778(12) 0.55380(6) 0.0394(2) Uani d . 1 . .

loop_
_atom_site_aniso_label
_atom_site_aniso_U_11
_atom_site_aniso_U_22
_atom_site_aniso_U_33
_atom_site_aniso_U_12
_atom_site_aniso_U_13
_atom_site_aniso_U_23
C1 0.065(5) 0.036(3) 0.038(4) 0.015(3) -0.006(3) 0.011(3)
C2 0.055(4) 0.042(4) 0.037(3) 0.004(3) -0.009(3) 0.014(3)
C3 0.056(4) 0.039(3) 0.030(3) 0.013(3) -0.006(3) 0.006(3)
C4 0.048(4) 0.037(3) 0.028(3) 0.006(3) -0.005(3) 0.004(3)
C5 0.055(4) 0.041(4) 0.029(3) 0.011(3) -0.002(3) 0.009(3)
N1 0.062(4) 0.031(3) 0.032(3) 0.007(3) -0.007(3) 0.007(2)
N2 0.057(3) 0.040(3) 0.029(3) 0.007(3) -0.007(2) 0.010(2)
N3 0.085(5) 0.045(3) 0.030(3) 0.023(4) -0.005(3) 0.009(3)
O1 0.095(6) 0.049(3) 0.031(3) 0.032(4) -0.005(3) 0.007(2)
Hg1 0.0387(3) 0.0433(3) 0.0380(3) 0.01479(17) -0.00149(16) 0.01255(19)
Br1 0.0390(4) 0.0374(4) 0.0453(5) 0.0116(3) 0.0000(3) 0.0146(3)

loop_
_atom_type_symbol
_atom_type_description
_atom_type_scat_dispersion_real
_atom_type_scat_dispersion_imag
_atom_type_scat_source
C C 0.0033 0.0016 'International Tables Vol C Tables 4.2.6.8 and 6.1.1.4'
H H 0 0 'International Tables Vol C Tables 4.2.6.8 and 6.1.1.4'
N N 0.0061 0.0033 'International Tables Vol C Tables 4.2.6.8 and 6.1.1.4'
O O 0.0106 0.006 'International Tables Vol C Tables 4.2.6.8 and 6.1.1.4'
Hg Hg -2.3894 9.2266 'International Tables Vol C Tables 4.2.6.8 and 6.1.1.4'
Br Br -0.2901 2.4595 'International Tables Vol C Tables 4.2.6.8 and 6.1.1.4'

loop_
_geom_angle_atom_site_label_1
_geom_angle_atom_site_label_2
_geom_angle_atom_site_label_3
_geom_angle_site_symmetry_1
_geom_angle_site_symmetry_3
_geom_angle
_geom_angle_publ_flag
N1 C1 C2 . . 121.2(8) ?
N1 C1 H1 . . 119.4 ?
C2 C1 H1 . . 119.4 ?
N2 C2 C1 . . 122.2(7) ?
N2 C2 H2 . . 118.9 ?
C1 C2 H2 . . 118.9 ?
N2 C3 C4 . . 121.7(8) ?
N2 C3 H3 . . 119.1 ?
C4 C3 H3 . . 119.1 ?
N1 C4 C3 . . 121.5(8) ?
N1 C4 C5 . . 120.1(7) ?
C3 C4 C5 . . 118.4(8) ?
O1 C5 N3 . . 124.2(8) ?
O1 C5 C4 . . 119.7(7) ?
N3 C5 C4 . . 116.1(8) ?
C4 N1 C1 . . 116.5(7) ?
C3 N2 C2 . . 116.8(7) ?
C5 N3 H3A . . 120 ?
C5 N3 H3B . . 120 ?
H3A N3 H3B . . 120 ?
Br1 Hg1 Br1 . 2_656 180.00(4) ?
Br1 Hg1 Br1 . 2_756 90.44(2) ?
Br1 Hg1 Br1 2_656 2_756 89.56(2) ?
Br1 Hg1 Br1 . 1_455 89.56(2) ?
Br1 Hg1 Br1 2_656 1_455 90.44(2) ?
Br1 Hg1 Br1 2_756 1_455 180.000(17) ?
Hg1 Br1 Hg1 . 1_655 89.56(2) ?

loop_
_geom_bond_atom_site_label_1
_geom_bond_atom_site_label_2
_geom_bond_site_symmetry_2
_geom_bond_distance
_geom_bond_publ_flag
C1 N1 . 1.356(10) ?
C1 C2 . 1.378(12) ?
C1 H1 . 0.93 ?
C2 N2 . 1.325(11) ?
C2 H2 . 0.93 ?
C3 N2 . 1.323(9) ?
C3 C4 . 1.402(11) ?
C3 H3 . 0.93 ?
C4 N1 . 1.321(12) ?
C4 C5 . 1.505(12) ?
C5 O1 . 1.224(11) ?
C5 N3 . 1.313(10) ?
N3 H3A . 0.86 ?
N3 H3B . 0.86 ?
Hg1 Br1 . 2.4775(8) y
Hg1 Br1 2_656 2.4775(8) ?
Hg1 Br1 2_756 3.1122(8) ?
Hg1 Br1 1_455 3.1122(8) y
Hg1 N2 . 2.758(6) y
Hg1 N2 2_656 2.758(6) ?

loop_
_geom_hbond_atom_site_label_D
_geom_hbond_atom_site_label_H
_geom_hbond_atom_site_label_A
_geom_hbond_site_symmetry_A
_geom_hbond_distance_DH
_geom_hbond_distance_HA
_geom_hbond_distance_DA
_geom_hbond_angle_DHA
_geom_hbond_publ_flag
N3 H3A O1 2_757 0.86 2.0200 2.881(11) 174.00 yes
N3 H3B N1 2_667 0.86 2.5300 3.214(11) 137.00 yes

loop_
_geom_torsion_atom_site_label_1
_geom_torsion_atom_site_label_2
_geom_torsion_atom_site_label_3
_geom_torsion_atom_site_label_4
_geom_torsion_site_symmetry_1
_geom_torsion_site_symmetry_2
_geom_torsion_site_symmetry_3
_geom_torsion_site_symmetry_4
_geom_torsion
_geom_torsion_publ_flag
N1 C1 C2 N2 . . . . -0.7(15) ?
N2 C3 C4 N1 . . . . 2.9(14) ?
N2 C3 C4 C5 . . . . -176.4(8) ?
N1 C4 C5 O1 . . . . -176.4(8) ?
C3 C4 C5 O1 . . . . 3.0(14) ?
N1 C4 C5 N3 . . . . 3.4(13) ?
C3 C4 C5 N3 . . . . -177.2(9) ?
C3 C4 N1 C1 . . . . -2.6(12) ?
C5 C4 N1 C1 . . . . 176.7(9) ?
C2 C1 N1 C4 . . . . 1.6(13) ?
C4 C3 N2 C2 . . . . -1.9(12) ?
C1 C2 N2 C3 . . . . 0.8(13) ?
